data_2011384
loop_
_publ_author_name
'Luger, Peter'
'Weber, Manuela'
'Szeimies, G\"unter'
'P\"atzel, Michael'

_publ_section_title
;
 3-(<i>tert</i>-Butyloxycarbonylamino)bicyclo[1.1.1]pentanecarboxylic
 acid at 293K
;
_journal_issue 9
_journal_name_full 'Acta Crystallographica Section C'
_journal_page_first 1170
_journal_page_last 1172
_journal_paper_doi 10.1107/S0108270100008994
_journal_volume 56
_journal_year 2000
_chemical_formula_moiety 'C11 H17 N O4'
_chemical_formula_sum 'C11 H17 N O4'
_chemical_formula_weight 227.26
_chemical_name_systematic
;
 ?
;
_space_group_IT_number 9
_symmetry_cell_setting monoclinic
_symmetry_space_group_name_Hall 'C -2yc'
_symmetry_space_group_name_H-M 'C 1 c 1'
_audit_creation_method SHELXL-97
_cell_angle_alpha 90.00
_cell_angle_beta 94.020(3)
_cell_angle_gamma 90.00
_cell_formula_units_Z 4
_cell_length_a 6.0851(2)
_cell_length_b 18.3460(4)
_cell_length_c 11.3499(6)
_cell_measurement_reflns_used 10385
_cell_measurement_temperature 293(2)
_cell_measurement_theta_max 32.13
_cell_measurement_theta_min 2.22
_cell_volume 1263.95(8)
_computing_cell_refinement SMART
_computing_data_collection 'SMART (Siemens, 1996a)'
_computing_data_reduction 'SHELXTL (Siemens, 1996b) and  SAINT-Plus (Siemens, 1996a)'
_computing_molecular_graphics
;
SCHAKAL88 (Keller, 1988) and  ORTEPII (Johnson, 1976)
;
_computing_publication_material
;
SHELXL97 (Sheldrick, 1997)
 and PLATON (Spek, 1990)
;
_computing_structure_refinement 'SHELXL97 (Sheldrick, 1997)'
_computing_structure_solution 'SHELXS86 (Sheldrick, 1987)'
_diffrn_ambient_temperature 293(2)
_diffrn_measured_fraction_theta_full .947
_diffrn_measured_fraction_theta_max .947
_diffrn_measurement_device_type 'CCD area detector'
_diffrn_measurement_method '\w, \f'
_diffrn_radiation_monochromator graphite
_diffrn_radiation_source 'fine-focus sealed tube'
_diffrn_radiation_type MoK\a
_diffrn_radiation_wavelength .71068
_diffrn_reflns_av_R_equivalents .0268
_diffrn_reflns_av_sigmaI/netI .0354
_diffrn_reflns_limit_h_max 8
_diffrn_reflns_limit_h_min -8
_diffrn_reflns_limit_k_max 27
_diffrn_reflns_limit_k_min -24
_diffrn_reflns_limit_l_max 16
_diffrn_reflns_limit_l_min -16
_diffrn_reflns_number 10385
_diffrn_reflns_theta_full 32.13
_diffrn_reflns_theta_max 32.13
_diffrn_reflns_theta_min 2.22
_diffrn_standards_decay_% 2.0
_exptl_absorpt_coefficient_mu .091
_exptl_absorpt_correction_type none
_exptl_absorpt_process_details
;
 \m x < 0.3
;
_exptl_crystal_colour yellow
_exptl_crystal_density_diffrn 1.194
_exptl_crystal_density_meas ?
_exptl_crystal_description prism
_exptl_crystal_F_000 488
_exptl_crystal_size_max .40
_exptl_crystal_size_mid .40
_exptl_crystal_size_min .18
_refine_diff_density_max .313
_refine_diff_density_min -.160
_refine_ls_extinction_coef no
_refine_ls_extinction_method none
_refine_ls_goodness_of_fit_ref 1.007
_refine_ls_hydrogen_treatment constr
_refine_ls_matrix_type full
_refine_ls_number_parameters 149
_refine_ls_number_reflns 4017
_refine_ls_number_restraints 2
_refine_ls_restrained_S_all 1.007
_refine_ls_R_factor_all .0873
_refine_ls_R_factor_gt .0479
_refine_ls_shift/su_max <0.001
_refine_ls_shift/su_mean .000
_refine_ls_structure_factor_coef Fsqd
_refine_ls_weighting_details 'calc w = 1/[\s^2^(Fo^2^)+(0.0754P)^2^+0.0246P] where P=(Fo^2^+2Fc^2^)/3'
_refine_ls_weighting_scheme calc
_refine_ls_wR_factor_ref .1394
_reflns_number_gt 2444
_reflns_number_total 4017
_reflns_threshold_expression F>4\s(Fo)
_cod_data_source_file sk1400.cif
_cod_data_source_block IIa
_cod_depositor_comments
;
The following automatic conversions were performed:

'_exptl_crystal_density_meas' value 'not measured' was changed to '?'
- the value is perceived as not measured.

Automatic conversion script
Id: cif_fix_values 3008 2015-01-20 13:52:24Z robertas 
;
_cod_original_sg_symbol_H-M 'C c'
_cod_database_code 2011384
_cod_database_fobs_code 2011384

loop_
_symmetry_equiv_pos_as_xyz
'x, y, z'
'x, -y, z+1/2'
'x+1/2, y+1/2, z'
'x+1/2, -y+1/2, z+1/2'

loop_
_atom_site_label
_atom_site_fract_x
_atom_site_fract_y
_atom_site_fract_z
_atom_site_U_iso_or_equiv
_atom_site_adp_type
_atom_site_calc_flag
_atom_site_refinement_flags
_atom_site_occupancy
_atom_site_disorder_assembly
_atom_site_disorder_group
_atom_site_type_symbol
C1 .6724(3) .48856(9) 1.09350(15) .0433(4) Uani d . 1 . . C
C2 .5132(4) .42525(16) 1.1156(2) .0776(7) Uani d . 1 . . C
H21 .5803 .3778 1.1294 .093 Uiso calc R 1 . . H
H22 .3978 .4357 1.1678 .093 Uiso calc R 1 . . H
C3 .4660(3) .44724(9) .98581(16) .0446(4) Uani d . 1 . . C
N1 .3009(2) .41966(8) .90099(15) .0564(4) Uani d . 1 . . N
H1 .1942 .4484 .8791 .068 Uiso calc R 1 . . H
C4 .4734(4) .52659(13) 1.0284(3) .0810(8) Uani d . 1 . . C
H41 .3562 .5415 1.0768 .097 Uiso calc R 1 . . H
H42 .5073 .5629 .9702 .097 Uiso calc R 1 . . H
C5 .7133(4) .45168(18) .9768(2) .0800(8) Uani d . 1 . . C
H51 .7624 .4832 .9153 .096 Uiso calc R 1 . . H
H52 .7923 .4057 .9825 .096 Uiso calc R 1 . . H
C6 .2986(3) .35315(11) .85311(17) .0525(5) Uani d . 1 . . C
O3 .4566(2) .31055(7) .90169(12) .0598(4) Uani d . 1 . . O
O4 .1630(2) .33386(8) .77416(14) .0750(5) Uani d . 1 . . O
C7 .4902(3) .23573(10) .85875(19) .0582(5) Uani d . 1 . . C
C8 .6815(5) .21041(16) .9430(3) .0943(9) Uani d . 1 . . C
H81 .8092 .2395 .9313 .141 Uiso calc R 1 . . H
H82 .7134 .1602 .9276 .141 Uiso calc R 1 . . H
H83 .6423 .2156 1.0230 .141 Uiso calc R 1 . . H
C9 .2922(5) .18900(14) .8743(3) .0800(7) Uani d . 1 . . C
H91 .2435 .1961 .9521 .120 Uiso calc R 1 . . H
H92 .3301 .1387 .8641 .120 Uiso calc R 1 . . H
H93 .1761 .2023 .8166 .120 Uiso calc R 1 . . H
C10 .5564(6) .23737(19) .7332(3) .0952(9) Uani d . 1 . . C
H101 .4338 .2532 .6818 .143 Uiso calc R 1 . . H
H102 .6004 .1894 .7106 .143 Uiso calc R 1 . . H
H103 .6772 .2705 .7275 .143 Uiso calc R 1 . . H
C11 .8454(3) .52273(9) 1.17379(16) .0459(4) Uani d . 1 . . C
O1 .8462(3) .59364(8) 1.16450(18) .0856(6) Uani d . 1 . . O
H10 .9558 .6101 1.2014 .103 Uiso calc R 1 . . H
O2 .9762(2) .48964(7) 1.23867(13) .0609(4) Uani d . 1 . . O

loop_
_atom_site_aniso_label
_atom_site_aniso_U_11
_atom_site_aniso_U_22
_atom_site_aniso_U_33
_atom_site_aniso_U_12
_atom_site_aniso_U_13
_atom_site_aniso_U_23
C1 .0427(8) .0423(8) .0437(8) -.0002(7) -.0055(7) -.0038(7)
C2 .0786(15) .0930(17) .0588(12) -.0345(13) -.0115(11) .0065(12)
C3 .0412(8) .0408(9) .0498(9) -.0009(7) -.0104(7) -.0018(7)
N1 .0503(9) .0446(9) .0698(11) .0076(7) -.0272(7) -.0060(7)
C4 .0790(15) .0501(12) .1067(19) .0059(11) -.0446(14) -.0119(12)
C5 .0520(12) .124(2) .0628(12) -.0101(13) -.0018(10) -.0369(15)
C6 .0478(9) .0427(10) .0637(11) .0033(7) -.0199(8) .0001(8)
O3 .0623(8) .0447(7) .0673(8) .0099(6) -.0312(6) -.0062(6)
O4 .0799(10) .0468(7) .0902(10) .0102(7) -.0504(8) -.0088(7)
C7 .0596(11) .0415(10) .0705(13) .0111(8) -.0154(9) .0002(9)
C8 .0858(18) .0702(16) .120(2) .0314(14) -.0394(15) .0023(15)
C9 .0849(17) .0511(13) .1024(18) -.0024(11) -.0062(14) .0009(12)
C10 .110(2) .086(2) .0890(19) .0174(16) .0058(17) -.0034(15)
C11 .0486(9) .0475(9) .0405(8) -.0042(8) -.0037(7) -.0032(7)
O1 .0934(12) .0505(8) .1036(12) -.0150(8) -.0601(10) .0064(8)
O2 .0582(8) .0555(8) .0653(8) .0007(6) -.0218(6) -.0005(6)

loop_
_atom_type_symbol
_atom_type_description
_atom_type_scat_dispersion_real
_atom_type_scat_dispersion_imag
_atom_type_scat_source
H H .0000 .0000 'International Tables Vol C Tables 4.2.6.8 and 6.1.1.4'
C C .0033 .0016 'International Tables Vol C Tables 4.2.6.8 and 6.1.1.4'
N N .0061 .0033 'International Tables Vol C Tables 4.2.6.8 and 6.1.1.4'
O O .0106 .0060 'International Tables Vol C Tables 4.2.6.8 and 6.1.1.4'

loop_
_geom_angle_atom_site_label_1
_geom_angle_atom_site_label_2
_geom_angle_atom_site_label_3
_geom_angle
_geom_angle_publ_flag
C11 C1 C5 124.76(16) ?
C11 C1 C4 127.15(16) yes
C5 C1 C4 87.39(18) ?
C11 C1 C2 130.16(16) ?
C5 C1 C2 87.11(18) ?
C4 C1 C2 86.43(18) yes
C11 C1 C3 176.63(16) ?
C5 C1 C3 52.33(12) yes
C4 C1 C3 52.77(11) yes
C2 C1 C3 52.78(12) ?
C3 C2 C1 73.98(14) yes
C3 C2 H21 116.1 ?
C1 C2 H21 116.1 ?
C3 C2 H22 116.1 ?
C1 C2 H22 116.1 ?
H21 C2 H22 113.1 ?
N1 C3 C5 128.66(16) ?
N1 C3 C4 123.37(15) yes
C5 C3 C4 87.88(17) ?
N1 C3 C2 128.81(17) ?
C5 C3 C2 87.66(18) ?
C4 C3 C2 87.02(18) yes
N1 C3 C1 176.47(15) ?
C5 C3 C1 52.63(11) ?
C4 C3 C1 53.14(11) ?
C2 C3 C1 53.24(12) ?
C6 N1 C3 125.64(15) ?
C6 N1 H1 117.2 ?
C3 N1 H1 117.2 ?
C3 C4 C1 74.09(14) ?
C3 C4 H41 116.1 ?
C1 C4 H41 116.1 ?
C3 C4 H42 116.1 ?
C1 C4 H42 116.1 ?
H41 C4 H42 113.1 ?
C3 C5 C1 75.04(14) ?
C3 C5 H51 116.0 ?
C1 C5 H51 116.0 ?
C3 C5 H52 116.0 ?
C1 C5 H52 116.0 ?
H51 C5 H52 113.0 ?
O4 C6 O3 124.29(17) ?
O4 C6 N1 123.26(17) ?
O3 C6 N1 112.45(15) ?
C6 O3 C7 121.54(14) ?
O3 C7 C9 111.22(18) ?
O3 C7 C10 110.24(19) ?
C9 C7 C10 113.1(2) ?
O3 C7 C8 101.15(18) ?
C9 C7 C8 109.7(2) ?
C10 C7 C8 110.8(2) ?
C7 C8 H81 109.5 ?
C7 C8 H82 109.5 ?
H81 C8 H82 109.5 ?
C7 C8 H83 109.5 ?
H81 C8 H83 109.5 ?
H82 C8 H83 109.5 ?
C7 C9 H91 109.5 ?
C7 C9 H92 109.5 ?
H91 C9 H92 109.5 ?
C7 C9 H93 109.5 ?
H91 C9 H93 109.5 ?
H92 C9 H93 109.5 ?
C7 C10 H101 109.5 ?
C7 C10 H102 109.5 ?
H101 C10 H102 109.5 ?
C7 C10 H103 109.5 ?
H101 C10 H103 109.5 ?
H102 C10 H103 109.5 ?
O2 C11 O1 122.91(16) ?
O2 C11 C1 124.81(16) ?
O1 C11 C1 112.24(15) ?
C11 O1 H10 109.5 ?

loop_
_geom_bond_atom_site_label_1
_geom_bond_atom_site_label_2
_geom_bond_site_symmetry_2
_geom_bond_distance
_geom_bond_publ_flag
C1 C11 . 1.482(2) yes
C1 C5 . 1.524(3) yes
C1 C4 . 1.541(3) yes
C1 C2 . 1.544(3) yes
C1 C3 . 1.852(2) yes
C2 C3 . 1.535(3) yes
C2 H21 . .9700 ?
C2 H22 . .9700 ?
C3 N1 . 1.434(2) yes
C3 C5 . 1.517(3) yes
C3 C4 . 1.533(3) yes
N1 C6 . 1.335(2) yes
N1 H1 . .8600 ?
C4 H41 . .9700 ?
C4 H42 . .9700 ?
C5 H51 . .9700 ?
C5 H52 . .9700 ?
C6 O4 . 1.227(2) yes
C6 O3 . 1.329(2) yes
O3 C7 . 1.476(2) yes
C7 C9 . 1.499(4) yes
C7 C10 . 1.508(4) yes
C7 C8 . 1.526(3) yes
C8 H81 . .9600 ?
C8 H82 . .9600 ?
C8 H83 . .9600 ?
C9 H91 . .9600 ?
C9 H92 . .9600 ?
C9 H93 . .9600 ?
C10 H101 . .9600 ?
C10 H102 . .9600 ?
C10 H103 . .9600 ?
C11 O2 . 1.209(2) yes
C11 O1 . 1.305(2) yes
O1 H10 . .8200 ?

loop_
_geom_torsion_atom_site_label_1
_geom_torsion_atom_site_label_2
_geom_torsion_atom_site_label_3
_geom_torsion_atom_site_label_4
_geom_torsion
_geom_torsion_publ_flag
C11 C1 C2 C3 -177.9(2) ?
C5 C1 C2 C3 -43.11(17) ?
C4 C1 C2 C3 44.45(17) ?
C1 C2 C3 N1 -176.37(19) ?
C1 C2 C3 C5 43.31(17) ?
C1 C2 C3 C4 -44.69(16) ?
C11 C1 C3 N1 -82(4) ?
C5 C1 C3 N1 -113(2) ?
C4 C1 C3 N1 8(2) ?
C2 C1 C3 N1 127(2) ?
C11 C1 C3 C5 31(3) ?
C4 C1 C3 C5 121.0(2) ?
C2 C1 C3 C5 -120.4(3) ?
C11 C1 C3 C4 -90(3) ?
C5 C1 C3 C4 -121.0(2) ?
C2 C1 C3 C4 118.6(3) ?
C11 C1 C3 C2 151(3) ?
C5 C1 C3 C2 120.4(3) ?
C4 C1 C3 C2 -118.6(2) ?
C5 C3 N1 C6 55.4(3) yes
C4 C3 N1 C6 173.5(2) yes
C2 C3 N1 C6 -69.8(3) yes
C1 C3 N1 C6 166(2) ?
N1 C3 C4 C1 -179.41(18) ?
C5 C3 C4 C1 -43.00(17) ?
C2 C3 C4 C1 44.77(17) ?
C11 C1 C4 C3 175.77(19) ?
C5 C1 C4 C3 42.80(17) ?
C2 C1 C4 C3 -44.46(17) ?
N1 C3 C5 C1 175.84(19) ?
C4 C3 C5 C1 43.36(17) ?
C2 C3 C5 C1 -43.75(18) ?
C11 C1 C5 C3 -177.88(18) ?
C4 C1 C5 C3 -43.11(17) ?
C2 C1 C5 C3 43.44(18) ?
C3 N1 C6 O4 -174.2(2) yes
C3 N1 C6 O3 6.7(3) yes
O4 C6 O3 C7 3.5(3) yes
N1 C6 O3 C7 -177.36(18) yes
C6 O3 C7 C9 -62.4(3) yes
C6 O3 C7 C10 64.0(3) yes
C6 O3 C7 C8 -178.7(2) yes
C5 C1 C11 O2 -76.3(3) ?
C4 C1 C11 O2 166.5(2) ?
C2 C1 C11 O2 44.0(3) ?
C3 C1 C11 O2 -106(3) ?
C5 C1 C11 O1 101.7(3) yes
C4 C1 C11 O1 -15.4(3) yes
C2 C1 C11 O1 -137.9(3) yes
C3 C1 C11 O1 72(3) ?

loop_
_cod_related_entry_id
_cod_related_entry_database
_cod_related_entry_code
1 ChemSpider 10190022
